data_1504260
loop_
_publ_author_name
'Brailsford, John A.'
'Lauchli, Ryan'
'Shea, Kenneth J.'

_publ_section_title
;
 Synthesis of the bicyclic welwitindolinone core via an
 alkylation/cyclization cascade reaction.
;
_journal_issue 22
_journal_name_full 'Organic letters'
_journal_page_first 5330
_journal_page_last 5333
_journal_paper_doi 10.1021/ol902173g
_journal_volume 11
_journal_year 2009
_chemical_formula_sum 'C24 H27 N O6'
_chemical_formula_weight 425.47
_chemical_name_systematic
; 
 ? 
;
_space_group_IT_number 14
_symmetry_cell_setting monoclinic
_symmetry_space_group_name_Hall '-P 2ybc'
_symmetry_space_group_name_H-M 'P 1 21/c 1'
_atom_sites_solution_hydrogens difmap
_atom_sites_solution_primary direct
_atom_sites_solution_secondary difmap
_audit_creation_method SHELXTL
_cell_angle_alpha 90.00
_cell_angle_beta 105.166(2)
_cell_angle_gamma 90.00
_cell_formula_units_Z 4
_cell_length_a 9.1287(8)
_cell_length_b 17.9478(15)
_cell_length_c 13.3841(11)
_cell_measurement_temperature 143(2)
_cell_volume 2116.5(3)
_computing_cell_refinement 'Bruker SMART/SAINT'
_computing_data_collection 'Bruker SMART'
_computing_data_reduction 'Bruker SAINT'
_computing_molecular_graphics 'Bruker SHELXTL'
_computing_publication_material 'Bruker SHELXTL'
_computing_structure_refinement 'Bruker SHELXTL'
_computing_structure_solution 'Bruker SHELXTL'
_diffrn_ambient_temperature 143(2)
_diffrn_measured_fraction_theta_full 0.999
_diffrn_measured_fraction_theta_max 0.999
_diffrn_measurement_device_type 'CCD area detector'
_diffrn_measurement_method 'omega scans'
_diffrn_radiation_monochromator graphite
_diffrn_radiation_source 'sealed tube'
_diffrn_radiation_type MoK\a
_diffrn_radiation_wavelength 0.71073
_diffrn_reflns_av_R_equivalents 0.0289
_diffrn_reflns_av_sigmaI/netI 0.0226
_diffrn_reflns_limit_h_max 11
_diffrn_reflns_limit_h_min -12
_diffrn_reflns_limit_k_max 23
_diffrn_reflns_limit_k_min -23
_diffrn_reflns_limit_l_max 17
_diffrn_reflns_limit_l_min -17
_diffrn_reflns_number 22770
_diffrn_reflns_theta_full 27.88
_diffrn_reflns_theta_max 27.88
_diffrn_reflns_theta_min 1.94
_diffrn_standards_decay_% '< 1.0'
_diffrn_standards_interval_count 'initial 50 frames recollected'
_diffrn_standards_number '50 frames'
_exptl_absorpt_coefficient_mu 0.096
_exptl_absorpt_correction_T_max 0.9764
_exptl_absorpt_correction_T_min 0.9700
_exptl_absorpt_correction_type multi-scan
_exptl_absorpt_process_details 'Bruker SADABS'
_exptl_crystal_colour colorless
_exptl_crystal_density_diffrn 1.335
_exptl_crystal_density_meas ?
_exptl_crystal_density_method 'not measured'
_exptl_crystal_description hexagon
_exptl_crystal_F_000 904
_exptl_crystal_size_max 0.32
_exptl_crystal_size_mid 0.32
_exptl_crystal_size_min 0.25
_refine_diff_density_max 0.419
_refine_diff_density_min -0.223
_refine_diff_density_rms 0.044
_refine_ls_extinction_method none
_refine_ls_goodness_of_fit_ref 1.046
_refine_ls_hydrogen_treatment refall
_refine_ls_matrix_type full
_refine_ls_number_parameters 388
_refine_ls_number_reflns 5036
_refine_ls_number_restraints 0
_refine_ls_restrained_S_all 1.046
_refine_ls_R_factor_all 0.0466
_refine_ls_R_factor_gt 0.0361
_refine_ls_shift/su_max 0.000
_refine_ls_shift/su_mean 0.000
_refine_ls_structure_factor_coef Fsqd
_refine_ls_weighting_details 'calc w=1/[\s^2^(Fo^2^)+(0.0474P)^2^+0.8577P] where P=(Fo^2^+2Fc^2^)/3'
_refine_ls_weighting_scheme calc
_refine_ls_wR_factor_gt 0.0905
_refine_ls_wR_factor_ref 0.0986
_reflns_number_gt 4207
_reflns_number_total 5036
_reflns_threshold_expression >2sigma(I)
_cod_data_source_file ol902173g_si_002.cif
_cod_data_source_block kjs63
_cod_depositor_comments
;
The following automatic conversions were performed:

'_symmetry_cell_setting' value 'Monoclinic' changed to 'monoclinic'
according to /home/saulius/struct/CIF-dictionaries/cif_core.dic
dictionary named 'cif_core.dic' version 2.4.2 from 2011-04-26.

Automatic conversion script
Id: cif_fix_values 1715 2011-07-08 13:25:40Z adriana 

The following automatic conversions were performed:

'_exptl_crystal_density_meas' value 'n/a' was changed to '?' - the
value is perceived as not measured.

Automatic conversion script
Id: cif_fix_values 3008 2015-01-20 13:52:24Z robertas 
;
_cod_original_sg_symbol_H-M P2(1)/c
_cod_database_code 1504260

loop_
_symmetry_equiv_pos_as_xyz
'x, y, z'
'-x, y+1/2, -z+1/2'
'-x, -y, -z'
'x, -y-1/2, z-1/2'

loop_
_atom_site_label
_atom_site_type_symbol
_atom_site_fract_x
_atom_site_fract_y
_atom_site_fract_z
_atom_site_U_iso_or_equiv
_atom_site_adp_type
_atom_site_occupancy
_atom_site_symmetry_multiplicity
_atom_site_calc_flag
N1 N -0.05336(11) -0.10949(6) 0.46232(8) 0.0184(2) Uani 1 1 d
O1 O 0.10094(11) -0.19231(5) 0.57193(7) 0.0261(2) Uani 1 1 d
O2 O 0.50418(9) -0.09210(5) 0.25824(7) 0.01865(18) Uani 1 1 d
O3 O 0.47944(10) 0.06043(5) 0.38833(7) 0.0244(2) Uani 1 1 d
O4 O 0.31897(9) 0.11065(4) 0.24869(6) 0.01830(18) Uani 1 1 d
O5 O 0.48369(10) 0.03796(5) 0.11333(7) 0.0239(2) Uani 1 1 d
O6 O 0.24091(9) 0.04951(5) 0.01912(6) 0.02003(19) Uani 1 1 d
C2 C 0.07977(14) -0.14705(7) 0.50168(9) 0.0186(2) Uani 1 1 d
C3 C 0.19208(13) -0.12297(6) 0.44074(9) 0.0157(2) Uani 1 1 d
C4 C 0.14167(12) -0.01931(6) 0.29349(8) 0.0141(2) Uani 1 1 d
C5 C 0.02846(13) 0.02852(7) 0.23543(9) 0.0170(2) Uani 1 1 d
C6 C -0.11520(13) 0.03147(7) 0.25224(10) 0.0198(2) Uani 1 1 d
C7 C -0.15333(14) -0.01272(7) 0.32741(9) 0.0191(2) Uani 1 1 d
C8 C -0.04195(13) -0.05966(6) 0.38343(9) 0.0164(2) Uani 1 1 d
C9 C 0.10416(12) -0.06416(6) 0.36798(8) 0.0144(2) Uani 1 1 d
C10 C 0.40592(13) -0.08513(6) 0.32559(9) 0.0153(2) Uani 1 1 d
C11 C 0.29863(12) -0.02005(6) 0.27210(8) 0.0138(2) Uani 1 1 d
C12 C 0.28703(13) -0.03746(6) 0.15445(9) 0.0155(2) Uani 1 1 d
C13 C 0.38564(14) -0.10970(7) 0.16675(9) 0.0182(2) Uani 1 1 d
C14 C 0.29791(14) -0.17082(7) 0.20431(9) 0.0179(2) Uani 1 1 d
C15 C 0.31198(12) -0.15591(6) 0.30370(9) 0.0152(2) Uani 1 1 d
C16 C 0.24444(13) -0.19025(6) 0.38367(9) 0.0155(2) Uani 1 1 d
C17 C 0.11192(14) -0.24172(7) 0.33338(10) 0.0196(2) Uani 1 1 d
C18 C 0.36840(15) -0.23469(7) 0.46064(10) 0.0221(3) Uani 1 1 d
C19 C 0.35157(13) 0.02110(6) 0.09608(9) 0.0167(2) Uani 1 1 d
C20 C 0.37857(13) 0.05387(6) 0.31018(9) 0.0154(2) Uani 1 1 d
C21 C 0.28771(15) 0.10360(7) -0.04748(10) 0.0221(3) Uani 1 1 d
C22 C 0.15114(17) 0.14949(8) -0.09812(12) 0.0305(3) Uani 1 1 d
C23 C 0.39024(15) 0.18298(7) 0.27609(10) 0.0222(3) Uani 1 1 d
C24 C 0.31703(15) 0.23608(7) 0.19112(10) 0.0231(3) Uani 1 1 d
C25 C -0.18633(15) -0.11725(8) 0.50161(10) 0.0227(3) Uani 1 1 d
H3A H 0.2788(17) -0.1025(8) 0.4894(11) 0.019(4) Uiso 1 1 d
H5A H 0.0494(17) 0.0605(9) 0.1824(12) 0.023(4) Uiso 1 1 d
H6A H -0.1918(18) 0.0654(9) 0.2106(12) 0.024(4) Uiso 1 1 d
H7A H -0.2512(17) -0.0115(8) 0.3380(11) 0.021(4) Uiso 1 1 d
H10A H 0.4641(15) -0.0741(8) 0.3976(11) 0.015(3) Uiso 1 1 d
H12A H 0.1814(17) -0.0466(8) 0.1165(11) 0.016(3) Uiso 1 1 d
H13A H 0.4268(17) -0.1201(9) 0.1080(12) 0.022(4) Uiso 1 1 d
H14A H 0.2366(17) -0.2073(9) 0.1599(12) 0.026(4) Uiso 1 1 d
H17A H 0.1456(17) -0.2796(9) 0.2890(12) 0.028(4) Uiso 1 1 d
H17B H 0.0778(17) -0.2681(9) 0.3868(12) 0.025(4) Uiso 1 1 d
H17C H 0.0269(18) -0.2131(9) 0.2892(12) 0.027(4) Uiso 1 1 d
H18A H 0.3333(18) -0.2505(9) 0.5198(13) 0.029(4) Uiso 1 1 d
H18B H 0.4604(19) -0.2031(10) 0.4873(13) 0.032(4) Uiso 1 1 d
H18C H 0.3967(17) -0.2796(9) 0.4259(12) 0.027(4) Uiso 1 1 d
H21A H 0.3695(17) 0.1342(9) -0.0041(12) 0.022(4) Uiso 1 1 d
H21B H 0.3257(18) 0.0755(9) -0.0995(12) 0.026(4) Uiso 1 1 d
H22A H 0.0682(19) 0.1185(10) -0.1411(13) 0.034(4) Uiso 1 1 d
H22B H 0.112(2) 0.1760(10) -0.0476(14) 0.038(5) Uiso 1 1 d
H22C H 0.181(2) 0.1871(11) -0.1438(14) 0.046(5) Uiso 1 1 d
H23A H 0.501(2) 0.1774(9) 0.2843(12) 0.032(4) Uiso 1 1 d
H23B H 0.3752(18) 0.1986(9) 0.3431(13) 0.029(4) Uiso 1 1 d
H24A H 0.3577(19) 0.2867(10) 0.2094(13) 0.034(4) Uiso 1 1 d
H24B H 0.205(2) 0.2376(10) 0.1804(13) 0.035(4) Uiso 1 1 d
H24C H 0.3375(19) 0.2201(10) 0.1256(14) 0.037(5) Uiso 1 1 d
H25A H -0.2691(19) -0.1391(10) 0.4481(14) 0.036(4) Uiso 1 1 d
H25B H -0.219(2) -0.0687(11) 0.5206(14) 0.040(5) Uiso 1 1 d
H25C H -0.155(2) -0.1483(11) 0.5639(15) 0.042(5) Uiso 1 1 d

loop_
_atom_site_aniso_label
_atom_site_aniso_U_11
_atom_site_aniso_U_22
_atom_site_aniso_U_33
_atom_site_aniso_U_23
_atom_site_aniso_U_13
_atom_site_aniso_U_12
N1 0.0184(5) 0.0192(5) 0.0191(5) 0.0001(4) 0.0078(4) -0.0015(4)
O1 0.0319(5) 0.0258(5) 0.0231(5) 0.0083(4) 0.0117(4) 0.0035(4)
O2 0.0144(4) 0.0189(4) 0.0236(4) 0.0006(3) 0.0066(3) 0.0000(3)
O3 0.0265(5) 0.0195(4) 0.0213(4) 0.0013(3) -0.0044(4) -0.0062(4)
O4 0.0191(4) 0.0127(4) 0.0206(4) 0.0004(3) 0.0006(3) -0.0031(3)
O5 0.0170(4) 0.0269(5) 0.0276(5) 0.0054(4) 0.0054(3) -0.0030(4)
O6 0.0184(4) 0.0230(4) 0.0178(4) 0.0049(3) 0.0032(3) -0.0027(3)
C2 0.0221(6) 0.0175(6) 0.0168(5) -0.0018(4) 0.0062(4) -0.0020(5)
C3 0.0160(5) 0.0156(5) 0.0147(5) 0.0008(4) 0.0025(4) -0.0007(4)
C4 0.0136(5) 0.0129(5) 0.0149(5) -0.0028(4) 0.0022(4) -0.0012(4)
C5 0.0174(5) 0.0151(5) 0.0174(5) 0.0010(4) 0.0023(4) 0.0000(4)
C6 0.0167(6) 0.0166(6) 0.0240(6) 0.0001(5) 0.0016(5) 0.0023(4)
C7 0.0143(5) 0.0195(6) 0.0237(6) -0.0026(5) 0.0054(4) -0.0003(4)
C8 0.0177(5) 0.0155(5) 0.0161(5) -0.0030(4) 0.0049(4) -0.0024(4)
C9 0.0149(5) 0.0131(5) 0.0143(5) -0.0024(4) 0.0023(4) -0.0007(4)
C10 0.0128(5) 0.0146(5) 0.0182(5) 0.0005(4) 0.0036(4) 0.0006(4)
C11 0.0134(5) 0.0139(5) 0.0135(5) 0.0000(4) 0.0024(4) -0.0011(4)
C12 0.0156(5) 0.0162(5) 0.0146(5) -0.0011(4) 0.0041(4) -0.0024(4)
C13 0.0195(6) 0.0174(6) 0.0194(6) -0.0019(4) 0.0082(5) -0.0003(4)
C14 0.0194(6) 0.0142(5) 0.0212(6) -0.0018(4) 0.0073(4) -0.0005(4)
C15 0.0130(5) 0.0125(5) 0.0198(5) 0.0009(4) 0.0036(4) 0.0017(4)
C16 0.0149(5) 0.0142(5) 0.0170(5) 0.0019(4) 0.0036(4) 0.0013(4)
C17 0.0201(6) 0.0171(6) 0.0215(6) 0.0003(5) 0.0054(5) -0.0033(5)
C18 0.0201(6) 0.0227(6) 0.0229(6) 0.0069(5) 0.0045(5) 0.0051(5)
C19 0.0184(5) 0.0162(5) 0.0159(5) -0.0013(4) 0.0053(4) -0.0007(4)
C20 0.0150(5) 0.0157(5) 0.0162(5) -0.0007(4) 0.0054(4) -0.0013(4)
C21 0.0241(6) 0.0227(6) 0.0195(6) 0.0046(5) 0.0058(5) -0.0053(5)
C22 0.0299(7) 0.0267(7) 0.0300(7) 0.0092(6) -0.0012(6) -0.0033(6)
C23 0.0248(6) 0.0140(6) 0.0248(6) -0.0007(5) 0.0012(5) -0.0066(5)
C24 0.0239(6) 0.0159(6) 0.0277(7) 0.0020(5) 0.0038(5) -0.0016(5)
C25 0.0229(6) 0.0235(6) 0.0255(6) -0.0033(5) 0.0131(5) -0.0039(5)

loop_
_atom_type_symbol
_atom_type_description
_atom_type_scat_dispersion_real
_atom_type_scat_dispersion_imag
_atom_type_scat_source
C C 0.0033 0.0016 'International Tables Vol C Tables 4.2.6.8 and 6.1.1.4'
H H 0.0000 0.0000 'International Tables Vol C Tables 4.2.6.8 and 6.1.1.4'
N N 0.0061 0.0033 'International Tables Vol C Tables 4.2.6.8 and 6.1.1.4'
O O 0.0106 0.0060 'International Tables Vol C Tables 4.2.6.8 and 6.1.1.4'

loop_
_geom_angle_atom_site_label_1
_geom_angle_atom_site_label_2
_geom_angle_atom_site_label_3
_geom_angle
C2 N1 C8 111.65(10)
C2 N1 C25 123.79(10)
C8 N1 C25 124.47(10)
C10 O2 C13 95.69(8)
C20 O4 C23 116.29(9)
C19 O6 C21 116.19(9)
O1 C2 N1 124.79(11)
O1 C2 C3 127.32(11)
N1 C2 C3 107.88(10)
C9 C3 C2 102.90(9)
C9 C3 C16 113.62(9)
C2 C3 C16 111.97(9)
C9 C4 C5 117.68(10)
C9 C4 C11 123.08(10)
C5 C4 C11 119.24(10)
C6 C5 C4 121.40(11)
C5 C6 C7 121.32(11)
C8 C7 C6 116.82(11)
C7 C8 C9 123.22(11)
C7 C8 N1 127.31(11)
C9 C8 N1 109.47(10)
C4 C9 C8 119.55(10)
C4 C9 C3 132.43(10)
C8 C9 C3 108.00(10)
O2 C10 C15 102.73(9)
O2 C10 C11 101.32(9)
C15 C10 C11 106.32(9)
C4 C11 C20 108.48(9)
C4 C11 C10 115.02(9)
C20 C11 C10 107.80(9)
C4 C11 C12 111.42(9)
C20 C11 C12 113.79(9)
C10 C11 C12 100.26(9)
C19 C12 C13 109.77(9)
C19 C12 C11 116.22(9)
C13 C12 C11 99.93(9)
O2 C13 C14 102.75(9)
O2 C13 C12 101.04(9)
C14 C13 C12 107.15(9)
C15 C14 C13 105.33(10)
C14 C15 C16 132.91(11)
C14 C15 C10 105.27(10)
C16 C15 C10 121.53(10)
C15 C16 C17 111.05(9)
C15 C16 C18 108.85(9)
C17 C16 C18 109.85(10)
C15 C16 C3 105.41(9)
C17 C16 C3 111.85(9)
C18 C16 C3 109.71(9)
O5 C19 O6 124.51(11)
O5 C19 C12 125.37(11)
O6 C19 C12 110.07(10)
O3 C20 O4 123.84(10)
O3 C20 C11 124.15(10)
O4 C20 C11 111.95(9)
O6 C21 C22 107.49(11)
O4 C23 C24 107.13(10)

loop_
_geom_bond_atom_site_label_1
_geom_bond_atom_site_label_2
_geom_bond_distance
N1 C2 1.3690(16)
N1 C8 1.4082(15)
N1 C25 1.4502(15)
O1 C2 1.2190(15)
O2 C10 1.4339(14)
O2 C13 1.4411(14)
O3 C20 1.2050(14)
O4 C20 1.3331(14)
O4 C23 1.4555(14)
O5 C19 1.2058(15)
O6 C19 1.3406(14)
O6 C21 1.4555(14)
C2 C3 1.5300(16)
C3 C9 1.5157(15)
C3 C16 1.5687(16)
C4 C9 1.3921(16)
C4 C5 1.4101(16)
C4 C11 1.5329(15)
C5 C6 1.3883(17)
C6 C7 1.3949(18)
C7 C8 1.3810(17)
C8 C9 1.4045(16)
C10 C15 1.5177(16)
C10 C11 1.5714(15)
C11 C20 1.5355(15)
C11 C12 1.5815(15)
C12 C19 1.5175(16)
C12 C13 1.5623(16)
C13 C14 1.5192(17)
C14 C15 1.3298(16)
C15 C16 1.5003(16)
C16 C17 1.5310(16)
C16 C18 1.5389(16)
C21 C22 1.5000(19)
C23 C24 1.5002(18)

loop_
_geom_torsion_atom_site_label_1
_geom_torsion_atom_site_label_2
_geom_torsion_atom_site_label_3
_geom_torsion_atom_site_label_4
_geom_torsion
C8 N1 C2 O1 178.53(12)
C25 N1 C2 O1 1.85(19)
C8 N1 C2 C3 -2.51(13)
C25 N1 C2 C3 -179.19(10)
O1 C2 C3 C9 -177.83(12)
N1 C2 C3 C9 3.25(12)
O1 C2 C3 C16 59.78(16)
N1 C2 C3 C16 -119.14(10)
C9 C4 C5 C6 0.54(17)
C11 C4 C5 C6 -179.69(10)
C4 C5 C6 C7 0.10(18)
C5 C6 C7 C8 -0.45(18)
C6 C7 C8 C9 0.18(18)
C6 C7 C8 N1 -179.61(11)
C2 N1 C8 C7 -179.58(11)
C25 N1 C8 C7 -2.93(19)
C2 N1 C8 C9 0.61(13)
C25 N1 C8 C9 177.26(11)
C5 C4 C9 C8 -0.80(16)
C11 C4 C9 C8 179.44(10)
C5 C4 C9 C3 177.52(11)
C11 C4 C9 C3 -2.24(19)
C7 C8 C9 C4 0.46(17)
N1 C8 C9 C4 -179.72(10)
C7 C8 C9 C3 -178.23(11)
N1 C8 C9 C3 1.59(12)
C2 C3 C9 C4 178.65(12)
C16 C3 C9 C4 -60.08(16)
C2 C3 C9 C8 -2.89(12)
C16 C3 C9 C8 118.38(10)
C13 O2 C10 C15 49.53(10)
C13 O2 C10 C11 -60.29(9)
C9 C4 C11 C20 -110.14(12)
C5 C4 C11 C20 70.10(12)
C9 C4 C11 C10 10.63(15)
C5 C4 C11 C10 -169.13(10)
C9 C4 C11 C12 123.85(11)
C5 C4 C11 C12 -55.91(13)
O2 C10 C11 C4 154.83(9)
C15 C10 C11 C4 47.81(12)
O2 C10 C11 C20 -84.03(10)
C15 C10 C11 C20 168.95(9)
O2 C10 C11 C12 35.22(10)
C15 C10 C11 C12 -71.80(10)
C4 C11 C12 C19 121.52(11)
C20 C11 C12 C19 -1.51(14)
C10 C11 C12 C19 -116.29(10)
C4 C11 C12 C13 -120.51(10)
C20 C11 C12 C13 116.47(10)
C10 C11 C12 C13 1.68(10)
C10 O2 C13 C14 -48.94(10)
C10 O2 C13 C12 61.69(9)
C19 C12 C13 O2 84.69(10)
C11 C12 C13 O2 -37.97(10)
C19 C12 C13 C14 -168.12(9)
C11 C12 C13 C14 69.22(10)
O2 C13 C14 C15 30.91(12)
C12 C13 C14 C15 -75.07(12)
C13 C14 C15 C16 174.62(12)
C13 C14 C15 C10 0.92(12)
O2 C10 C15 C14 -32.69(11)
C11 C10 C15 C14 73.32(11)
O2 C10 C15 C16 152.72(10)
C11 C10 C15 C16 -101.27(11)
C14 C15 C16 C17 -13.66(18)
C10 C15 C16 C17 159.21(10)
C14 C15 C16 C18 107.39(15)
C10 C15 C16 C18 -79.74(13)
C14 C15 C16 C3 -134.98(13)
C10 C15 C16 C3 37.89(13)
C9 C3 C16 C15 46.91(12)
C2 C3 C16 C15 162.96(9)
C9 C3 C16 C17 -73.88(12)
C2 C3 C16 C17 42.16(13)
C9 C3 C16 C18 163.95(10)
C2 C3 C16 C18 -80.00(12)
C21 O6 C19 O5 0.78(17)
C21 O6 C19 C12 -176.65(10)
C13 C12 C19 O5 -46.55(15)
C11 C12 C19 O5 65.87(16)
C13 C12 C19 O6 130.85(10)
C11 C12 C19 O6 -116.73(11)
C23 O4 C20 O3 4.58(17)
C23 O4 C20 C11 -177.97(10)
C4 C11 C20 O3 104.65(13)
C10 C11 C20 O3 -20.49(15)
C12 C11 C20 O3 -130.73(12)
C4 C11 C20 O4 -72.79(11)
C10 C11 C20 O4 162.06(9)
C12 C11 C20 O4 51.83(13)
C19 O6 C21 C22 -158.01(11)
C20 O4 C23 C24 173.93(10)
